data_1557085
loop_
_publ_author_name
'He, Zhen'
'Perry, Gregory J. P.'
'Procter, David J.'

_publ_section_title
;
 Sulfoxide-mediated oxidative cross-coupling of phenols
;
_journal_issue 7
_journal_name_full 'Chemical Science'
_journal_page_first 2001
_journal_page_last 2005
_journal_paper_doi 10.1039/C9SC05668H
_journal_volume 11
_journal_year 2020
_chemical_formula_moiety 'C25 H24 O7'
_chemical_formula_sum 'C25 H24 O7'
_chemical_formula_weight 436.44
_space_group_crystal_system monoclinic
_space_group_IT_number 14
_space_group_name_Hall '-P 2yn'
_space_group_name_H-M_alt 'P 1 21/n 1'
_atom_sites_solution_hydrogens geom
_atom_sites_solution_primary iterative
_audit_creation_date 2019-06-16
_audit_creation_method
;
Olex2 1.2
(compiled 2018.05.29 svn.r3508 for OlexSys, GUI svn.r5506)
;
_audit_update_record
;
2019-08-01 deposited with the CCDC.	2020-01-20 downloaded from the CCDC.
;
_cell_angle_alpha 90
_cell_angle_beta 94.917(7)
_cell_angle_gamma 90
_cell_formula_units_Z 4
_cell_length_a 12.5579(10)
_cell_length_b 5.2167(4)
_cell_length_c 35.021(3)
_cell_measurement_reflns_used 1921
_cell_measurement_temperature 150.0(3)
_cell_measurement_theta_max 26.2270
_cell_measurement_theta_min 3.2490
_cell_volume 2285.8(3)
_computing_cell_refinement 'CrysAlisPro 1.171.39.46 (Rigaku OD, 2018)'
_computing_data_collection 'CrysAlisPro 1.171.39.46 (Rigaku OD, 2018)'
_computing_data_reduction 'CrysAlisPro 1.171.39.46 (Rigaku OD, 2018)'
_computing_molecular_graphics 'Olex2 (Dolomanov et al., 2009)'
_computing_publication_material 'Olex2 (Dolomanov et al., 2009)'
_computing_structure_refinement 'ShelXL (Sheldrick, 2015)'
_computing_structure_solution
;
Superflip (Palatinus & Chapuis, 2007;Palatinus & van der Lee, 2008;
Palatinus et al., 2012)
;
_diffrn_ambient_environment N~2~
_diffrn_ambient_temperature 150.0(3)
_diffrn_detector 'CCD plate'
_diffrn_detector_area_resol_mean 8.0714
_diffrn_detector_type Eos
_diffrn_measured_fraction_theta_full 0.998
_diffrn_measured_fraction_theta_max 0.871
_diffrn_measurement_details
;
List of Runs (angles in degrees, time in seconds):

  # Type    Start    End  Width  t~exp~   \w     \q     \k     \f   Frames
#--------------------------------------------------------------------------
  1  \w    -79.00 -28.90   0.30   11.10    --  -18.77 -57.00  60.00  167
  2  \w    -14.00  25.00   0.30   11.10    --  -18.77 -99.00 -90.00  130
  3  \w    -85.00 -59.20   0.30   11.10    --  -18.77 -19.00-150.00   86
  4  \w    -34.00  24.20   0.30   11.10    --  -18.77 -19.00-150.00  194
  5  \w    -36.00  52.20   0.30   11.10    --  -18.77  77.00-180.00  294
;
_diffrn_measurement_device 'four-circle diffractometer'
_diffrn_measurement_device_type 'SuperNova, Single source at offset/far, Eos'
_diffrn_measurement_method '\w scans'
_diffrn_orient_matrix_type 'CrysAlisPro convention (1999,Acta A55,543-557)'
_diffrn_orient_matrix_UB_11 -0.0556222000
_diffrn_orient_matrix_UB_12 -0.0154779000
_diffrn_orient_matrix_UB_13 -0.0049490000
_diffrn_orient_matrix_UB_21 0.0091776000
_diffrn_orient_matrix_UB_22 -0.0007660000
_diffrn_orient_matrix_UB_23 -0.0197048000
_diffrn_orient_matrix_UB_31 0.0063364000
_diffrn_orient_matrix_UB_32 -0.1349879000
_diffrn_orient_matrix_UB_33 0.0006843000
_diffrn_radiation_monochromator mirror
_diffrn_radiation_probe x-ray
_diffrn_radiation_type MoK\a
_diffrn_radiation_wavelength 0.71073
_diffrn_reflns_av_R_equivalents 0.0635
_diffrn_reflns_av_unetI/netI 0.1206
_diffrn_reflns_Laue_measured_fraction_full 0.998
_diffrn_reflns_Laue_measured_fraction_max 0.871
_diffrn_reflns_limit_h_max 17
_diffrn_reflns_limit_h_min -11
_diffrn_reflns_limit_k_max 6
_diffrn_reflns_limit_k_min -6
_diffrn_reflns_limit_l_max 47
_diffrn_reflns_limit_l_min -45
_diffrn_reflns_number 11165
_diffrn_reflns_point_group_measured_fraction_full 0.998
_diffrn_reflns_point_group_measured_fraction_max 0.871
_diffrn_reflns_theta_full 25.242
_diffrn_reflns_theta_max 29.096
_diffrn_reflns_theta_min 3.218
_diffrn_source 'micro-focus sealed X-ray tube'
_diffrn_source_type 'SuperNova (Mo) X-ray Source'
_exptl_absorpt_coefficient_mu 0.093
_exptl_absorpt_correction_T_max 1.00000
_exptl_absorpt_correction_T_min 0.56185
_exptl_absorpt_correction_type multi-scan
_exptl_absorpt_process_details
;
CrysAlisPro 1.171.39.46 (Rigaku Oxford Diffraction, 2018)
Empirical absorption correction using spherical harmonics,
 implemented in SCALE3 ABSPACK scaling algorithm.
;
_exptl_crystal_colour 'clear light colourless'
_exptl_crystal_colour_lustre clear
_exptl_crystal_colour_modifier light
_exptl_crystal_colour_primary colourless
_exptl_crystal_density_diffrn 1.268
_exptl_crystal_description needle
_exptl_crystal_F_000 920
_exptl_crystal_size_max 0.4
_exptl_crystal_size_mid 0.3
_exptl_crystal_size_min 0.2
_refine_diff_density_max 1.111
_refine_diff_density_min -0.298
_refine_diff_density_rms 0.080
_refine_ls_extinction_method none
_refine_ls_goodness_of_fit_ref 1.083
_refine_ls_hydrogen_treatment constr
_refine_ls_matrix_type full
_refine_ls_number_parameters 294
_refine_ls_number_reflns 5341
_refine_ls_number_restraints 0
_refine_ls_restrained_S_all 1.083
_refine_ls_R_factor_all 0.1549
_refine_ls_R_factor_gt 0.0968
_refine_ls_shift/su_max 0.000
_refine_ls_shift/su_mean 0.000
_refine_ls_structure_factor_coef Fsqd
_refine_ls_weighting_details 'w=1/[\s^2^(Fo^2^)+(0.0730P)^2^+2.4218P] where P=(Fo^2^+2Fc^2^)/3'
_refine_ls_weighting_scheme calc
_refine_ls_wR_factor_gt 0.2006
_refine_ls_wR_factor_ref 0.2306
_reflns_Friedel_coverage 0.000
_reflns_number_gt 3169
_reflns_number_total 5341
_reflns_threshold_expression 'I > 2\s(I)'
_cod_data_source_file c9sc05668h2.cif
_cod_data_source_block adjp394
_cod_depositor_comments
;Adding full bibliography for 1557082--1557086.cif.

 Adding full bibliography for 1557082--1557086.cif.
;
_cod_database_code 1557085
_shelxl_version_number 2014/6
_shelx_space_group_comment
;
The symmetry employed for this shelxl refinement is uniquely defined
by the following loop, which should always be used as a source of
symmetry information in preference to the above space-group names.
They are only intended as comments.
;
_reflns_odcompleteness_completeness 99.77
_reflns_odcompleteness_iscentric 1
_reflns_odcompleteness_theta 26.32
_olex2_refinement_description
;
1. Fixed Uiso
 At 1.2 times of:
  All C(H) groups
 At 1.5 times of:
  All C(H,H,H) groups, All O(H) groups
2.a Ternary CH refined with riding coordinates:
 C15(H15)
2.b Aromatic/amide H refined with riding coordinates:
 C17(H17), C27(H27), C32(H32), C46(H46), C61(H61), C70(H70), C71(H71),
 C77(H77), C91(H91), C93(H93)
2.c Idealised Me refined as rotating group:
 C84(H84A,H84B,H84C), C85(H85A,H85B,H85C), C88(H88A,H88B,H88C), C98(H98A,H98B,
 H98C)
2.d Idealised tetrahedral OH refined as rotating group:
 O19(H19)
;
_olex2_date_sample_data_collection 2019-06-15
_olex2_submission_special_instructions 'No special instructions were received'
_oxdiff_exptl_absorpt_empirical_details
;
Empirical correction (ABSPACK) includes:
- Absorption correction using spherical harmonics
- Frame scaling
;
_oxdiff_exptl_absorpt_empirical_full_max 2.370
_oxdiff_exptl_absorpt_empirical_full_min 0.507

loop_
_space_group_symop_operation_xyz
'x, y, z'
'-x+1/2, y+1/2, -z+1/2'
'-x, -y, -z'
'x-1/2, -y-1/2, z-1/2'

loop_
_atom_site_label
_atom_site_type_symbol
_atom_site_fract_x
_atom_site_fract_y
_atom_site_fract_z
_atom_site_U_iso_or_equiv
_atom_site_adp_type
_atom_site_occupancy
_atom_site_site_symmetry_order
_atom_site_calc_flag
_atom_site_refinement_flags_posn
O5 O 0.5174(2) 0.2950(6) 0.46657(8) 0.0311(7) Uani 1 1 d .
O10 O 0.1414(2) 0.0152(5) 0.33843(8) 0.0292(7) Uani 1 1 d .
O12 O 0.0551(2) 0.6123(6) 0.18164(8) 0.0294(7) Uani 1 1 d .
O17 O -0.3097(2) 0.0953(6) 0.30940(9) 0.0328(8) Uani 1 1 d .
O19 O -0.4000(2) 0.4557(6) 0.34967(9) 0.0318(7) Uani 1 1 d .
H19 H -0.4269 0.3385 0.3365 0.048 Uiso 1 1 calc GR
O21 O -0.2875(2) 0.7807(5) 0.39375(9) 0.0294(7) Uani 1 1 d .
O27 O 0.0313(2) 0.0834(6) 0.41729(9) 0.0352(8) Uani 1 1 d .
C6 C -0.0691(3) 0.3874(8) 0.35991(11) 0.0213(9) Uani 1 1 d .
C9 C 0.2037(3) 0.2587(7) 0.41799(11) 0.0219(9) Uani 1 1 d .
C11 C 0.4152(3) 0.2947(8) 0.44977(11) 0.0235(9) Uani 1 1 d .
C15 C 0.0524(3) 0.3691(8) 0.36493(12) 0.0226(9) Uani 1 1 d .
H15 H 0.0818 0.5433 0.3661 0.027 Uiso 1 1 calc R
C17 C 0.1384(3) 0.2049(8) 0.26433(13) 0.0266(10) Uani 1 1 d .
H17 H 0.1773 0.0566 0.2704 0.032 Uiso 1 1 calc R
C20 C 0.0928(3) 0.3363(7) 0.29309(12) 0.0213(9) Uani 1 1 d .
C27 C 0.1276(3) 0.2884(8) 0.22665(12) 0.0255(9) Uani 1 1 d .
H27 H 0.1581 0.1963 0.2076 0.031 Uiso 1 1 calc R
C30 C 0.0996(3) 0.2258(8) 0.33214(12) 0.0232(9) Uani 1 1 d .
C32 C -0.1306(3) 0.2203(8) 0.33651(11) 0.0233(9) Uani 1 1 d .
H32 H -0.0976 0.0929 0.3232 0.028 Uiso 1 1 calc R
C41 C -0.2412(3) 0.2420(8) 0.33286(11) 0.0243(9) Uani 1 1 d .
C44 C 0.0703(3) 0.5127(8) 0.21768(11) 0.0232(9) Uani 1 1 d .
C46 C -0.1187(3) 0.5790(8) 0.37958(11) 0.0225(9) Uani 1 1 d .
H46 H -0.0780 0.6933 0.3951 0.027 Uiso 1 1 calc R
C52 C -0.2303(3) 0.5988(7) 0.37586(11) 0.0208(8) Uani 1 1 d .
C57 C 0.0913(3) 0.2271(8) 0.40235(12) 0.0224(9) Uani 1 1 d .
C61 C 0.3759(3) 0.4703(8) 0.42222(12) 0.0267(10) Uani 1 1 d .
H61 H 0.4198 0.5999 0.4143 0.032 Uiso 1 1 calc R
C63 C -0.2914(3) 0.4299(8) 0.35291(11) 0.0225(9) Uani 1 1 d .
C70 C 0.2449(3) 0.0842(8) 0.44582(12) 0.0267(9) Uani 1 1 d .
H70 H 0.2009 -0.0448 0.4539 0.032 Uiso 1 1 calc R
C71 C 0.0372(3) 0.5639(8) 0.28365(12) 0.0248(9) Uani 1 1 d .
H71 H 0.0078 0.6579 0.3027 0.030 Uiso 1 1 calc R
C77 C 0.0258(3) 0.6489(8) 0.24645(12) 0.0262(9) Uani 1 1 d .
H77 H -0.0121 0.7988 0.2405 0.031 Uiso 1 1 calc R
C84 C 0.5876(3) 0.4925(9) 0.45512(13) 0.0350(11) Uani 1 1 d .
H84A H 0.5953 0.4779 0.4282 0.053 Uiso 1 1 calc GR
H84B H 0.6563 0.4744 0.4691 0.053 Uiso 1 1 calc GR
H84C H 0.5582 0.6573 0.4604 0.053 Uiso 1 1 calc GR
C85 C -0.2660(3) -0.0946(8) 0.28587(12) 0.0289(10) Uani 1 1 d .
H85A H -0.3228 -0.1775 0.2704 0.043 Uiso 1 1 calc GR
H85B H -0.2277 -0.2195 0.3018 0.043 Uiso 1 1 calc GR
H85C H -0.2181 -0.0146 0.2696 0.043 Uiso 1 1 calc GR
C88 C -0.2313(3) 0.9405(8) 0.42201(13) 0.0305(10) Uani 1 1 d .
H88A H -0.1812 1.0461 0.4100 0.046 Uiso 1 1 calc GR
H88B H -0.1936 0.8351 0.4412 0.046 Uiso 1 1 calc GR
H88C H -0.2814 1.0474 0.4338 0.046 Uiso 1 1 calc GR
C91 C 0.3503(3) 0.0997(8) 0.46163(13) 0.0288(10) Uani 1 1 d .
H91 H 0.3768 -0.0188 0.4799 0.035 Uiso 1 1 calc R
C93 C 0.2709(3) 0.4514(8) 0.40667(12) 0.0281(10) Uani 1 1 d .
H93 H 0.2448 0.5698 0.3883 0.034 Uiso 1 1 calc R
C98 C 0.0828(4) 0.4571(9) 0.14967(13) 0.0370(11) Uani 1 1 d .
H98A H 0.0623 0.5450 0.1261 0.056 Uiso 1 1 calc GR
H98B H 0.0459 0.2960 0.1500 0.056 Uiso 1 1 calc GR
H98C H 0.1585 0.4273 0.1518 0.056 Uiso 1 1 calc GR

loop_
_atom_site_aniso_label
_atom_site_aniso_U_11
_atom_site_aniso_U_22
_atom_site_aniso_U_33
_atom_site_aniso_U_23
_atom_site_aniso_U_13
_atom_site_aniso_U_12
O5 0.0251(15) 0.0358(18) 0.0309(18) 0.0059(14) -0.0068(12) -0.0023(13)
O10 0.0333(16) 0.0231(16) 0.0301(17) 0.0026(13) -0.0039(13) 0.0045(13)
O12 0.0295(15) 0.0319(17) 0.0266(17) 0.0034(14) 0.0016(13) 0.0003(13)
O17 0.0216(14) 0.0368(18) 0.0391(19) -0.0154(15) -0.0034(13) -0.0018(13)
O19 0.0224(14) 0.0300(18) 0.043(2) -0.0103(15) 0.0000(13) -0.0027(13)
O21 0.0249(14) 0.0233(16) 0.0401(19) -0.0113(14) 0.0028(13) -0.0017(12)
O27 0.0268(15) 0.0430(19) 0.0346(18) 0.0128(15) -0.0040(13) -0.0101(14)
C6 0.0202(18) 0.024(2) 0.020(2) 0.0017(18) 0.0006(16) -0.0022(16)
C9 0.0243(19) 0.020(2) 0.021(2) 0.0004(18) 0.0016(16) -0.0012(16)
C11 0.0225(19) 0.027(2) 0.020(2) -0.0040(18) -0.0033(16) 0.0011(17)
C15 0.0210(19) 0.020(2) 0.026(2) -0.0021(18) 0.0014(17) -0.0031(16)
C17 0.0159(18) 0.026(2) 0.037(3) 0.003(2) 0.0004(17) 0.0021(17)
C20 0.0193(18) 0.020(2) 0.024(2) -0.0029(17) -0.0031(16) 0.0002(16)
C27 0.0205(19) 0.028(2) 0.028(2) -0.0017(19) 0.0013(16) -0.0010(17)
C30 0.0189(18) 0.019(2) 0.031(2) -0.0007(19) -0.0027(16) -0.0017(16)
C32 0.0223(19) 0.023(2) 0.024(2) -0.0036(18) -0.0009(16) 0.0005(17)
C41 0.026(2) 0.025(2) 0.020(2) 0.0004(18) -0.0036(16) -0.0080(17)
C44 0.0180(18) 0.029(2) 0.022(2) 0.0051(19) -0.0032(16) -0.0061(16)
C46 0.027(2) 0.023(2) 0.017(2) -0.0010(17) 0.0001(16) -0.0052(17)
C52 0.0232(19) 0.017(2) 0.022(2) 0.0006(17) 0.0011(16) -0.0002(16)
C57 0.026(2) 0.021(2) 0.021(2) -0.0018(18) 0.0040(16) 0.0001(17)
C61 0.028(2) 0.024(2) 0.028(2) 0.0038(19) 0.0005(18) -0.0095(18)
C63 0.0186(18) 0.026(2) 0.023(2) 0.0023(18) 0.0014(16) 0.0026(17)
C70 0.030(2) 0.025(2) 0.025(2) 0.0044(19) -0.0010(18) -0.0044(18)
C71 0.0222(19) 0.025(2) 0.027(2) -0.0040(19) -0.0004(17) 0.0023(17)
C77 0.024(2) 0.024(2) 0.030(2) -0.0010(19) -0.0019(18) 0.0019(17)
C84 0.026(2) 0.049(3) 0.029(3) 0.002(2) -0.0047(18) -0.011(2)
C85 0.032(2) 0.024(2) 0.029(2) -0.0083(19) -0.0059(18) 0.0015(18)
C88 0.036(2) 0.024(2) 0.032(3) -0.004(2) 0.005(2) -0.0015(19)
C91 0.028(2) 0.025(2) 0.032(3) 0.010(2) -0.0033(18) -0.0017(18)
C93 0.030(2) 0.026(2) 0.027(2) 0.0074(19) -0.0065(18) -0.0032(18)
C98 0.044(3) 0.044(3) 0.024(2) -0.006(2) 0.011(2) -0.004(2)

loop_
_atom_type_symbol
_atom_type_description
_atom_type_scat_dispersion_real
_atom_type_scat_dispersion_imag
_atom_type_scat_source
C C 0.0033 0.0016 'International Tables Vol C Tables 4.2.6.8 and 6.1.1.4'
H H 0.0000 0.0000 'International Tables Vol C Tables 4.2.6.8 and 6.1.1.4'
O O 0.0106 0.0060 'International Tables Vol C Tables 4.2.6.8 and 6.1.1.4'

loop_
_geom_angle_atom_site_label_1
_geom_angle_atom_site_label_2
_geom_angle_atom_site_label_3
_geom_angle
C11 O5 C84 117.2(3)
C44 O12 C98 118.6(3)
C41 O17 C85 118.7(3)
C52 O21 C88 118.1(3)
C32 C6 C15 122.1(3)
C32 C6 C46 119.6(4)
C46 C6 C15 118.3(3)
C70 C9 C57 118.0(3)
C93 C9 C57 123.9(4)
C93 C9 C70 118.1(4)
O5 C11 C61 124.3(4)
O5 C11 C91 115.2(4)
C91 C11 C61 120.5(4)
C6 C15 C30 113.1(3)
C6 C15 C57 111.6(3)
C30 C15 C57 106.7(3)
C20 C17 C27 121.7(4)
C17 C20 C30 119.1(4)
C17 C20 C71 118.5(4)
C71 C20 C30 122.4(4)
C17 C27 C44 119.0(4)
O10 C30 C15 119.3(4)
O10 C30 C20 120.2(4)
C20 C30 C15 120.5(3)
C6 C32 C41 120.4(4)
O17 C41 C32 125.5(4)
O17 C41 C63 114.1(3)
C63 C41 C32 120.3(4)
O12 C44 C27 123.9(4)
O12 C44 C77 116.3(4)
C77 C44 C27 119.8(4)
C6 C46 C52 119.6(4)
O21 C52 C46 124.5(4)
O21 C52 C63 114.9(3)
C63 C52 C46 120.6(4)
O27 C57 C9 121.1(4)
O27 C57 C15 119.9(4)
C9 C57 C15 118.8(3)
C93 C61 C11 119.7(4)
O19 C63 C41 121.4(4)
O19 C63 C52 119.1(3)
C52 C63 C41 119.5(3)
C91 C70 C9 121.4(4)
C77 C71 C20 120.4(4)
C71 C77 C44 120.5(4)
C11 C91 C70 119.1(4)
C61 C93 C9 121.3(4)

loop_
_geom_bond_atom_site_label_1
_geom_bond_atom_site_label_2
_geom_bond_distance
O5 C11 1.365(4)
O5 C84 1.435(5)
O10 C30 1.229(4)
O12 C44 1.363(5)
O12 C98 1.448(5)
O17 C41 1.371(5)
O17 C85 1.428(5)
O19 C63 1.366(4)
O21 C52 1.373(5)
O21 C88 1.433(5)
O27 C57 1.213(5)
C6 C15 1.524(5)
C6 C32 1.385(5)
C6 C46 1.392(6)
C9 C57 1.478(5)
C9 C70 1.400(5)
C9 C93 1.392(5)
C11 C61 1.390(6)
C11 C91 1.389(6)
C15 C30 1.531(6)
C15 C57 1.547(5)
C17 C20 1.382(6)
C17 C27 1.385(6)
C20 C30 1.480(6)
C20 C71 1.403(5)
C27 C44 1.396(5)
C32 C41 1.388(5)
C41 C63 1.388(6)
C44 C77 1.389(6)
C46 C52 1.400(5)
C52 C63 1.380(5)
C61 C93 1.386(5)
C70 C91 1.393(5)
C71 C77 1.372(6)
